data_7230648
loop_
_publ_author_name
'Pike, Sarah J.'
'Bond, Andrew D.'
'Hunter, Christopher A.'

_publ_section_title
;
 Solvatomorphism of Reichardt's dye
;
_journal_issue 21
_journal_name_full CrystEngComm
_journal_page_first 2912
_journal_paper_doi 10.1039/C8CE00480C
_journal_volume 20
_journal_year 2018
_chemical_formula_moiety 'C41 H29 N O, C6 H5 Cl'
_chemical_formula_sum 'C47 H34 Cl N O'
_chemical_formula_weight 664.20
_space_group_crystal_system monoclinic
_space_group_IT_number 14
_space_group_name_Hall '-P 2yn'
_space_group_name_H-M_alt 'P 1 21/n 1'
_symmetry_space_group_name_Hall '-P 2yn'
_symmetry_space_group_name_H-M 'P 1 21/n 1'
_atom_sites_solution_hydrogens mixed
_audit_creation_method SHELXL-2014/7
_audit_update_record
;
2018-03-02 deposited with the CCDC.
2018-04-11 downloaded from the CCDC.
;
_cell_angle_alpha 90
_cell_angle_beta 91.3592(14)
_cell_angle_gamma 90
_cell_formula_units_Z 4
_cell_length_a 12.5928(4)
_cell_length_b 18.4070(6)
_cell_length_c 15.0348(5)
_cell_measurement_reflns_used 9629
_cell_measurement_temperature 180(2)
_cell_measurement_theta_max 66.70
_cell_measurement_theta_min 3.80
_cell_volume 3484.0(2)
_computing_cell_refinement 'SAINT (Bruker, 2014)'
_computing_data_collection 'APEX2 (Bruker, 2014)'
_computing_data_reduction SAINT
_computing_molecular_graphics 'Mercury (Macrae et al., 2008)'
_computing_publication_material SHELXL
_computing_structure_refinement 'SHELXL (Sheldrick, 2015)'
_computing_structure_solution 'SHELXT (Sheldrick, 2015)'
_diffrn_ambient_temperature 180(2)
_diffrn_measured_fraction_theta_full 0.999
_diffrn_measured_fraction_theta_max 0.999
_diffrn_measurement_device_type 'Bruker D8-QUEST PHOTON-100'
_diffrn_measurement_method '\w and \f-scans'
_diffrn_radiation_type CuK\a
_diffrn_radiation_wavelength 1.54178
_diffrn_reflns_av_R_equivalents 0.0338
_diffrn_reflns_av_unetI/netI 0.0181
_diffrn_reflns_Laue_measured_fraction_full 0.999
_diffrn_reflns_Laue_measured_fraction_max 0.999
_diffrn_reflns_limit_h_max 15
_diffrn_reflns_limit_h_min -14
_diffrn_reflns_limit_k_max 21
_diffrn_reflns_limit_k_min -21
_diffrn_reflns_limit_l_max 17
_diffrn_reflns_limit_l_min -17
_diffrn_reflns_number 49855
_diffrn_reflns_point_group_measured_fraction_full 0.999
_diffrn_reflns_point_group_measured_fraction_max 0.999
_diffrn_reflns_theta_full 66.821
_diffrn_reflns_theta_max 66.821
_diffrn_reflns_theta_min 3.797
_diffrn_source 'Incoatec I\mS Cu microsource'
_exptl_absorpt_coefficient_mu 1.259
_exptl_absorpt_correction_T_max 0.7528
_exptl_absorpt_correction_T_min 0.6432
_exptl_absorpt_correction_type multi-scan
_exptl_absorpt_process_details 'SADABS (Bruker, 2014)'
_exptl_crystal_colour green
_exptl_crystal_density_diffrn 1.266
_exptl_crystal_description plate
_exptl_crystal_F_000 1392
_exptl_crystal_recrystallization_method 'Re-crystallisation from solvent: Chlorobenzene'
_exptl_crystal_size_max 0.240
_exptl_crystal_size_mid 0.240
_exptl_crystal_size_min 0.100
_refine_diff_density_max 0.194
_refine_diff_density_min -0.516
_refine_diff_density_rms 0.042
_refine_ls_extinction_method none
_refine_ls_goodness_of_fit_ref 1.054
_refine_ls_hydrogen_treatment constr
_refine_ls_matrix_type full
_refine_ls_number_parameters 469
_refine_ls_number_reflns 6164
_refine_ls_number_restraints 0
_refine_ls_restrained_S_all 1.054
_refine_ls_R_factor_all 0.0482
_refine_ls_R_factor_gt 0.0424
_refine_ls_shift/su_max 0.000
_refine_ls_shift/su_mean 0.000
_refine_ls_structure_factor_coef Fsqd
_refine_ls_weighting_details 'w=1/[\s^2^(Fo^2^)+(0.0485P)^2^+1.5845P] where P=(Fo^2^+2Fc^2^)/3'
_refine_ls_weighting_scheme calc
_refine_ls_wR_factor_gt 0.1044
_refine_ls_wR_factor_ref 0.1094
_reflns_Friedel_coverage 0.000
_reflns_number_gt 5422
_reflns_number_total 6164
_reflns_threshold_expression 'I > 2\s(I)'
_cod_data_source_file c8ce00480c2.cif
_cod_data_source_block CH_B2_0027
_cod_depositor_comments 'Adding full bibliography for 7230640--7230651.cif.'
_cod_database_code 7230648
_cambridge_user_name 'Sarah Pike'
_cambridge_user_crsid sp816
_cambridge_supervisor_name 'Chris Hunter'
_cambridge_supervisor_crsid ch664
_cambridge_crystallographer_name 'Andrew Bond'
_cambridge_crystallographer_crsid adb29
_cambridge_sample_id SP052
_cambridge_data_id CH_B2_0027
_shelx_space_group_comment
;
The symmetry employed for this shelxl refinement is uniquely defined
by the following loop, which should always be used as a source of
symmetry information in preference to the above space-group names.
They are only intended as comments.
;
_shelx_estimated_absorpt_t_min 0.752
_shelx_estimated_absorpt_t_max 0.884

loop_
_space_group_symop_operation_xyz
'x, y, z'
'-x+1/2, y+1/2, -z+1/2'
'-x, -y, -z'
'x-1/2, -y-1/2, z-1/2'

loop_
_atom_site_label
_atom_site_type_symbol
_atom_site_fract_x
_atom_site_fract_y
_atom_site_fract_z
_atom_site_U_iso_or_equiv
_atom_site_adp_type
_atom_site_occupancy
_atom_site_site_symmetry_order
_atom_site_calc_flag
_atom_site_refinement_flags_posn
_atom_site_refinement_flags_adp
_atom_site_refinement_flags_occupancy
Cl1 Cl 0.43071(7) -0.01994(5) 0.68319(6) 0.0489(2) Uani 0.5 1 d . . P
C1S C 0.4659(2) -0.00772(12) 0.58319(16) 0.0675(6) Uani 1 1 d . . .
H1S H 0.4413 -0.0137 0.6427 0.081 Uiso 0.5 1 d R U P
C2S C 0.5418(2) 0.04377(11) 0.56785(16) 0.0659(6) Uani 1 1 d . . .
H2S H 0.5698 0.0734 0.6155 0.079 Uiso 1 1 d R U .
C3S C 0.5771(2) 0.05153(12) 0.48387(16) 0.0662(6) Uani 1 1 d . . .
H3S H 0.6308 0.0867 0.4709 0.079 Uiso 1 1 d R U .
Cl2 Cl 0.83313(11) -0.01438(7) 0.43982(13) 0.1139(5) Uani 0.5 1 d . . P
C1T C 0.9563(3) -0.0042(2) 0.4858(3) 0.0556(10) Uani 0.5 1 d . . P
C2T C 1.0341(2) 0.00750(12) 0.42773(16) 0.0696(6) Uani 1 1 d . . .
H2TA H 1.0213 0.0117 0.3647 0.083 Uiso 0.5 1 d R U P
H2TB H 1.0953 0.0144 0.3918 0.083 Uiso 0.5 1 d R U P
C3T C 1.1427(5) 0.0139(3) 0.4695(4) 0.0789(16) Uani 0.5 1 d . . P
H3T H 1.2020 0.0177 0.4308 0.095 Uiso 0.5 1 d R U P
C4T C 0.9281(5) 0.0010(2) 0.3866(3) 0.0701(13) Uani 0.5 1 d . . P
H4T H 0.9189 0.0071 0.3235 0.084 Uiso 0.5 1 d R U P
C5T C 0.83313(11) -0.01438(7) 0.43982(13) 0.1139(5) Uani 0.5 1 d . . P
H5T H 0.7655 -0.0245 0.4152 0.137 Uiso 0.5 1 d R U P
O1 O 0.06661(8) 0.31809(6) 0.23874(6) 0.0306(2) Uani 1 1 d . . .
N1 N 0.17690(9) 0.21356(6) 0.57541(7) 0.0245(3) Uani 1 1 d . . .
C1 C 0.08977(10) 0.29664(8) 0.31742(9) 0.0250(3) Uani 1 1 d . . .
C2 C 0.16915(10) 0.33258(7) 0.37368(9) 0.0241(3) Uani 1 1 d . . .
C3 C 0.19284(11) 0.30621(8) 0.45849(9) 0.0249(3) Uani 1 1 d . . .
H3A H 0.2446 0.3304 0.4947 0.030 Uiso 1 1 calc R U .
C4 C 0.14231(11) 0.24535(8) 0.49113(9) 0.0257(3) Uani 1 1 d . . .
C5 C 0.06337(11) 0.21079(8) 0.44096(9) 0.0268(3) Uani 1 1 d . . .
H5A H 0.0278 0.1699 0.4648 0.032 Uiso 1 1 calc R U .
C6 C 0.03617(11) 0.23533(8) 0.35679(9) 0.0261(3) Uani 1 1 d . . .
C7 C 0.28067(11) 0.19086(8) 0.58790(9) 0.0248(3) Uani 1 1 d . . .
C8 C 0.31186(11) 0.15979(8) 0.66793(9) 0.0267(3) Uani 1 1 d . . .
H8A H 0.3847 0.1484 0.6783 0.032 Uiso 1 1 calc R U .
C9 C 0.23902(11) 0.14467(8) 0.73407(9) 0.0261(3) Uani 1 1 d . . .
C10 C 0.13475(11) 0.16728(8) 0.71784(9) 0.0284(3) Uani 1 1 d . . .
H10A H 0.0829 0.1576 0.7612 0.034 Uiso 1 1 calc R U .
C11 C 0.10430(11) 0.20322(8) 0.64103(9) 0.0266(3) Uani 1 1 d . . .
C12 C 0.26942(11) 0.10390(8) 0.81584(9) 0.0276(3) Uani 1 1 d . . .
C13 C 0.37368(14) 0.09026(13) 0.83799(12) 0.0551(5) Uani 1 1 d . . .
H13A H 0.4282 0.1104 0.8030 0.066 Uiso 1 1 calc R U .
C14 C 0.40050(16) 0.04728(15) 0.91097(14) 0.0710(7) Uani 1 1 d . . .
H14A H 0.4732 0.0375 0.9244 0.085 Uiso 1 1 calc R U .
C15 C 0.32419(15) 0.01877(10) 0.96370(11) 0.0443(4) Uani 1 1 d . . .
H15A H 0.3432 -0.0113 1.0129 0.053 Uiso 1 1 calc R U .
C16 C 0.22091(16) 0.03419(12) 0.94465(12) 0.0543(5) Uani 1 1 d . . .
H16A H 0.1671 0.0159 0.9818 0.065 Uiso 1 1 calc R U .
C17 C 0.19341(15) 0.07635(13) 0.87157(12) 0.0551(5) Uani 1 1 d . . .
H17A H 0.1206 0.0866 0.8593 0.066 Uiso 1 1 calc R U .
C18 C 0.22680(11) 0.39734(8) 0.34167(9) 0.0258(3) Uani 1 1 d . . .
C19 C 0.33425(12) 0.40817(9) 0.36357(10) 0.0330(3) Uani 1 1 d . . .
H19A H 0.3720 0.3724 0.3972 0.040 Uiso 1 1 calc R U .
C20 C 0.38644(14) 0.47077(10) 0.33659(12) 0.0441(4) Uani 1 1 d . . .
H20A H 0.4591 0.4777 0.3528 0.053 Uiso 1 1 calc R U .
C21 C 0.33388(16) 0.52279(10) 0.28660(12) 0.0474(4) Uani 1 1 d . . .
H21A H 0.3700 0.5653 0.2682 0.057 Uiso 1 1 calc R U .
C22 C 0.22828(15) 0.51254(9) 0.26358(11) 0.0443(4) Uani 1 1 d . . .
H22A H 0.1917 0.5481 0.2288 0.053 Uiso 1 1 calc R U .
C23 C 0.17519(13) 0.45080(8) 0.29076(10) 0.0334(3) Uani 1 1 d . . .
H23A H 0.1024 0.4447 0.2745 0.040 Uiso 1 1 calc R U .
C24 C 0.35812(11) 0.19774(8) 0.51482(9) 0.0255(3) Uani 1 1 d . . .
C25 C 0.45924(12) 0.22397(8) 0.53600(10) 0.0321(3) Uani 1 1 d . . .
H25A H 0.4783 0.2348 0.5961 0.038 Uiso 1 1 calc R U .
C26 C 0.53245(13) 0.23434(9) 0.46942(11) 0.0406(4) Uani 1 1 d . . .
H26A H 0.6006 0.2538 0.4838 0.049 Uiso 1 1 calc R U .
C27 C 0.50624(14) 0.21647(9) 0.38243(11) 0.0416(4) Uani 1 1 d . . .
H27A H 0.5557 0.2247 0.3368 0.050 Uiso 1 1 calc R U .
C28 C 0.40825(14) 0.18662(9) 0.36178(10) 0.0391(4) Uani 1 1 d . . .
H28A H 0.3916 0.1725 0.3023 0.047 Uiso 1 1 calc R U .
C29 C 0.33414(12) 0.17713(8) 0.42722(9) 0.0317(3) Uani 1 1 d . . .
H29A H 0.2668 0.1566 0.4126 0.038 Uiso 1 1 calc R U .
C30 C -0.05063(11) 0.19764(8) 0.30677(9) 0.0277(3) Uani 1 1 d . . .
C31 C -0.14958(12) 0.18778(10) 0.34501(11) 0.0392(4) Uani 1 1 d . . .
H31A H -0.1621 0.2067 0.4026 0.047 Uiso 1 1 calc R U .
C32 C -0.22978(13) 0.15054(11) 0.29949(13) 0.0492(5) Uani 1 1 d . . .
H32A H -0.2968 0.1444 0.3262 0.059 Uiso 1 1 calc R U .
C33 C -0.21329(14) 0.12229(10) 0.21592(13) 0.0484(4) Uani 1 1 d . . .
H33A H -0.2684 0.0966 0.1853 0.058 Uiso 1 1 calc R U .
C34 C -0.11573(14) 0.13172(9) 0.17720(11) 0.0405(4) Uani 1 1 d . . .
H34A H -0.1036 0.1124 0.1197 0.049 Uiso 1 1 calc R U .
C35 C -0.03549(12) 0.16936(8) 0.22219(10) 0.0310(3) Uani 1 1 d . . .
H35A H 0.0310 0.1759 0.1947 0.037 Uiso 1 1 calc R U .
C36 C -0.00541(11) 0.23237(9) 0.63176(9) 0.0308(3) Uani 1 1 d . . .
C37 C -0.09061(13) 0.18718(11) 0.65011(11) 0.0405(4) Uani 1 1 d . . .
H37A H -0.0784 0.1375 0.6639 0.049 Uiso 1 1 calc R U .
C38 C -0.19378(14) 0.21447(13) 0.64833(12) 0.0523(5) Uani 1 1 d . . .
H38A H -0.2519 0.1834 0.6606 0.063 Uiso 1 1 calc R U .
C39 C -0.21122(15) 0.28655(14) 0.62882(12) 0.0573(6) Uani 1 1 d . . .
H39A H -0.2816 0.3051 0.6273 0.069 Uiso 1 1 calc R U .
C40 C -0.12712(15) 0.33203(12) 0.61144(12) 0.0536(5) Uani 1 1 d . . .
H40A H -0.1399 0.3818 0.5984 0.064 Uiso 1 1 calc R U .
C41 C -0.02407(13) 0.30547(10) 0.61289(10) 0.0400(4) Uani 1 1 d . . .
H41A H 0.0336 0.3370 0.6011 0.048 Uiso 1 1 calc R U .

loop_
_atom_site_aniso_label
_atom_site_aniso_U_11
_atom_site_aniso_U_22
_atom_site_aniso_U_33
_atom_site_aniso_U_23
_atom_site_aniso_U_13
_atom_site_aniso_U_12
Cl1 0.0502(5) 0.0516(5) 0.0451(5) -0.0126(4) 0.0069(4) -0.0133(4)
C1S 0.0911(17) 0.0505(12) 0.0598(13) 0.0053(10) -0.0217(12) 0.0141(12)
C2S 0.0907(16) 0.0422(11) 0.0632(14) -0.0002(9) -0.0292(12) 0.0060(11)
C3S 0.0850(16) 0.0456(11) 0.0666(14) 0.0024(10) -0.0242(12) 0.0047(11)
Cl2 0.0864(8) 0.0773(8) 0.1758(15) -0.0298(8) -0.0435(9) 0.0056(6)
C1T 0.059(2) 0.0366(19) 0.071(3) -0.0088(18) -0.003(2) -0.0011(18)
C2T 0.0959(19) 0.0524(13) 0.0613(14) -0.0073(10) 0.0223(13) -0.0087(12)
C3T 0.087(4) 0.053(3) 0.099(4) -0.017(3) 0.049(3) -0.012(2)
C4T 0.102(4) 0.048(2) 0.059(3) -0.009(2) -0.014(3) 0.008(2)
C5T 0.0864(8) 0.0773(8) 0.1758(15) -0.0298(8) -0.0435(9) 0.0056(6)
O1 0.0308(5) 0.0400(6) 0.0209(5) 0.0056(4) -0.0039(4) -0.0031(4)
N1 0.0245(6) 0.0300(6) 0.0190(5) 0.0028(5) 0.0000(4) 0.0002(5)
C1 0.0220(7) 0.0321(7) 0.0208(7) 0.0013(5) 0.0005(5) 0.0021(6)
C2 0.0225(7) 0.0284(7) 0.0215(7) 0.0002(5) 0.0020(5) 0.0015(5)
C3 0.0232(7) 0.0305(7) 0.0209(7) -0.0014(5) -0.0004(5) 0.0014(5)
C4 0.0258(7) 0.0328(7) 0.0184(6) 0.0033(5) -0.0006(5) 0.0030(6)
C5 0.0238(7) 0.0315(7) 0.0252(7) 0.0040(6) 0.0019(5) -0.0008(6)
C6 0.0217(7) 0.0335(8) 0.0230(7) 0.0007(6) -0.0003(5) 0.0010(6)
C7 0.0246(7) 0.0285(7) 0.0214(7) 0.0000(5) -0.0003(5) -0.0009(5)
C8 0.0247(7) 0.0332(7) 0.0222(7) 0.0029(6) -0.0011(5) 0.0002(6)
C9 0.0290(7) 0.0290(7) 0.0204(7) 0.0007(5) -0.0004(5) -0.0023(6)
C10 0.0282(7) 0.0343(8) 0.0228(7) 0.0037(6) 0.0040(6) -0.0011(6)
C11 0.0255(7) 0.0316(7) 0.0227(7) 0.0016(6) 0.0017(5) -0.0006(6)
C12 0.0319(8) 0.0302(7) 0.0205(7) 0.0025(6) -0.0019(6) -0.0036(6)
C13 0.0327(9) 0.0889(15) 0.0437(10) 0.0359(10) 0.0016(8) 0.0021(9)
C14 0.0414(10) 0.116(2) 0.0552(12) 0.0506(13) -0.0048(9) 0.0089(11)
C15 0.0577(11) 0.0462(10) 0.0284(8) 0.0136(7) -0.0100(7) -0.0062(8)
C16 0.0529(11) 0.0728(13) 0.0372(9) 0.0259(9) 0.0010(8) -0.0159(10)
C17 0.0358(9) 0.0864(15) 0.0430(10) 0.0327(10) -0.0006(8) -0.0061(9)
C18 0.0293(7) 0.0288(7) 0.0194(6) -0.0034(5) 0.0042(5) -0.0002(6)
C19 0.0300(8) 0.0357(8) 0.0333(8) -0.0053(6) 0.0033(6) -0.0003(6)
C20 0.0368(9) 0.0475(10) 0.0484(10) -0.0101(8) 0.0085(7) -0.0132(7)
C21 0.0618(12) 0.0348(9) 0.0463(10) -0.0018(8) 0.0139(9) -0.0165(8)
C22 0.0612(11) 0.0332(9) 0.0385(9) 0.0058(7) 0.0022(8) -0.0031(8)
C23 0.0383(8) 0.0339(8) 0.0279(7) 0.0024(6) 0.0007(6) -0.0006(6)
C24 0.0273(7) 0.0281(7) 0.0212(7) 0.0025(5) 0.0024(5) 0.0036(6)
C25 0.0303(8) 0.0378(8) 0.0281(7) -0.0026(6) 0.0025(6) -0.0004(6)
C26 0.0322(8) 0.0442(9) 0.0459(9) 0.0018(7) 0.0095(7) -0.0039(7)
C27 0.0441(9) 0.0456(10) 0.0359(9) 0.0106(7) 0.0191(7) 0.0086(8)
C28 0.0489(10) 0.0465(9) 0.0222(7) 0.0011(7) 0.0052(7) 0.0128(8)
C29 0.0335(8) 0.0375(8) 0.0240(7) -0.0015(6) 0.0001(6) 0.0041(6)
C30 0.0241(7) 0.0307(7) 0.0282(7) 0.0051(6) -0.0031(6) 0.0004(6)
C31 0.0293(8) 0.0487(10) 0.0399(9) -0.0015(7) 0.0030(7) -0.0040(7)
C32 0.0260(8) 0.0589(12) 0.0626(12) 0.0013(9) 0.0007(8) -0.0100(8)
C33 0.0379(9) 0.0510(11) 0.0555(11) -0.0012(9) -0.0152(8) -0.0129(8)
C34 0.0459(10) 0.0410(9) 0.0341(8) -0.0019(7) -0.0093(7) -0.0048(7)
C35 0.0295(7) 0.0346(8) 0.0287(7) 0.0030(6) -0.0029(6) 0.0001(6)
C36 0.0264(7) 0.0460(9) 0.0202(7) 0.0036(6) 0.0016(5) 0.0041(6)
C37 0.0303(8) 0.0588(11) 0.0325(8) 0.0054(7) 0.0019(6) -0.0022(7)
C38 0.0273(8) 0.0930(16) 0.0366(9) 0.0020(9) 0.0031(7) -0.0026(9)
C39 0.0337(9) 0.1031(17) 0.0350(9) 0.0064(10) 0.0016(7) 0.0256(10)
C40 0.0533(11) 0.0719(13) 0.0359(9) 0.0124(9) 0.0089(8) 0.0313(10)
C41 0.0396(9) 0.0493(10) 0.0314(8) 0.0093(7) 0.0084(7) 0.0124(7)

loop_
_atom_type_symbol
_atom_type_description
_atom_type_scat_dispersion_real
_atom_type_scat_dispersion_imag
_atom_type_scat_source
C C 0.0181 0.0091 'International Tables Vol C Tables 4.2.6.8 and 6.1.1.4'
H H 0.0000 0.0000 'International Tables Vol C Tables 4.2.6.8 and 6.1.1.4'
Cl Cl 0.3639 0.7018 'International Tables Vol C Tables 4.2.6.8 and 6.1.1.4'
N N 0.0311 0.0180 'International Tables Vol C Tables 4.2.6.8 and 6.1.1.4'
O O 0.0492 0.0322 'International Tables Vol C Tables 4.2.6.8 and 6.1.1.4'

loop_
_geom_angle_atom_site_label_1
_geom_angle_atom_site_label_2
_geom_angle_atom_site_label_3
_geom_angle
_geom_angle_site_symmetry_1
_geom_angle_site_symmetry_3
C2S C1S C3S 122.7(2) . 3_656
C2S C1S Cl1 117.86(19) . .
C3S C1S Cl1 119.3(2) 3_656 .
C2S C1S H1S 118.6 . .
C3S C1S H1S 118.7 3_656 .
C3S C2S C1S 118.4(2) . .
C3S C2S H2S 120.8 . .
C1S C2S H2S 120.8 . .
C2S C3S C1S 118.9(2) . 3_656
C2S C3S H3S 120.5 . .
C1S C3S H3S 120.6 3_656 .
C3T Cl2 C4T 111.6(3) 3_756 .
C3T Cl2 C1T 54.7(3) 3_756 .
C4T Cl2 C1T 57.0(2) . .
C3T Cl2 H5T 124.3 3_756 .
C4T Cl2 H5T 124.1 . .
C1T Cl2 H5T 174.9 . .
C1T C1T C2T 65.4(4) 3_756 3_756
C1T C1T C2T 61.7(4) 3_756 .
C2T C1T C2T 127.1(3) 3_756 .
C1T C1T C3T 131.1(7) 3_756 3_756
C2T C1T C3T 65.8(4) 3_756 3_756
C2T C1T C3T 166.8(5) . 3_756
C1T C1T C4T 122.5(6) 3_756 .
C2T C1T C4T 171.8(4) 3_756 .
C2T C1T C4T 60.8(3) . .
C3T C1T C4T 106.2(4) 3_756 .
C1T C1T Cl2 176.9(6) 3_756 .
C2T C1T Cl2 117.6(3) 3_756 .
C2T C1T Cl2 115.2(3) . .
C3T C1T Cl2 51.8(3) 3_756 .
C4T C1T Cl2 54.5(3) . .
C1T C2T C1T 52.9(3) 3_756 .
C1T C2T C4T 118.6(3) 3_756 .
C1T C2T C4T 65.8(3) . .
C1T C2T C3T 61.5(3) 3_756 .
C1T C2T C3T 114.3(3) . .
C4T C2T C3T 179.7(4) . .
C1T C2T H2TA 175.2 3_756 .
C1T C2T H2TA 123.1 . .
C4T C2T H2TA 57.3 . .
C3T C2T H2TA 122.6 . .
C1T C2T H2TB 120.7 3_756 .
C1T C2T H2TB 173.3 . .
C4T C2T H2TB 120.6 . .
C3T C2T H2TB 59.2 . .
H2TA C2T H2TB 63.4 . .
C5T C3T C1T 73.5(3) 3_756 3_756
Cl2 C3T C1T 73.5(3) 3_756 3_756
C5T C3T C2T 126.1(3) 3_756 .
Cl2 C3T C2T 126.1(3) 3_756 .
C1T C3T C2T 52.7(3) 3_756 .
C5T C3T H2TB 165.3 3_756 .
Cl2 C3T H2TB 165.3 3_756 .
C1T C3T H2TB 92.0 3_756 .
C5T C3T H3T 116.1 3_756 .
Cl2 C3T H3T 116.1 3_756 .
C1T C3T H3T 170.1 3_756 .
C2T C3T H3T 117.8 . .
H2TB C3T H3T 78.5 . .
C2T C4T Cl2 121.9(3) . .
C2T C4T C1T 53.4(2) . .
Cl2 C4T C1T 68.5(3) . .
Cl2 C4T H2TA 162.4 . .
C1T C4T H2TA 94.0 . .
C2T C4T H4T 119.7 . .
Cl2 C4T H4T 118.4 . .
C1T C4T H4T 172.8 . .
H2TA C4T H4T 79.2 . .
C11 N1 C7 120.28(11) . .
C11 N1 C4 119.41(11) . .
C7 N1 C4 120.24(11) . .
O1 C1 C6 121.47(12) . .
O1 C1 C2 122.58(13) . .
C6 C1 C2 115.94(12) . .
C3 C2 C1 120.31(12) . .
C3 C2 C18 118.85(12) . .
C1 C2 C18 120.83(12) . .
C4 C3 C2 121.15(13) . .
C4 C3 H3A 119.4 . .
C2 C3 H3A 119.4 . .
C3 C4 C5 120.52(12) . .
C3 C4 N1 120.29(12) . .
C5 C4 N1 119.03(12) . .
C6 C5 C4 120.50(13) . .
C6 C5 H5A 119.8 . .
C4 C5 H5A 119.8 . .
C5 C6 C1 121.48(12) . .
C5 C6 C30 118.41(13) . .
C1 C6 C30 120.12(12) . .
N1 C7 C8 119.51(12) . .
N1 C7 C24 120.49(12) . .
C8 C7 C24 119.98(12) . .
C7 C8 C9 121.66(13) . .
C7 C8 H8A 119.2 . .
C9 C8 H8A 119.2 . .
C10 C9 C8 116.60(12) . .
C10 C9 C12 121.33(13) . .
C8 C9 C12 122.02(13) . .
C11 C10 C9 122.19(13) . .
C11 C10 H10A 118.9 . .
C9 C10 H10A 118.9 . .
N1 C11 C10 119.45(12) . .
N1 C11 C36 121.04(12) . .
C10 C11 C36 119.47(12) . .
C13 C12 C17 117.28(14) . .
C13 C12 C9 121.42(13) . .
C17 C12 C9 121.27(14) . .
C12 C13 C14 120.70(16) . .
C12 C13 H13A 119.7 . .
C14 C13 H13A 119.7 . .
C15 C14 C13 121.12(18) . .
C15 C14 H14A 119.4 . .
C13 C14 H14A 119.4 . .
C16 C15 C14 118.82(16) . .
C16 C15 H15A 120.6 . .
C14 C15 H15A 120.6 . .
C15 C16 C17 120.44(17) . .
C15 C16 H16A 119.8 . .
C17 C16 H16A 119.8 . .
C16 C17 C12 121.56(17) . .
C16 C17 H17A 119.2 . .
C12 C17 H17A 119.2 . .
C23 C18 C19 117.59(14) . .
C23 C18 C2 121.28(13) . .
C19 C18 C2 121.10(13) . .
C20 C19 C18 120.67(15) . .
C20 C19 H19A 119.7 . .
C18 C19 H19A 119.7 . .
C21 C20 C19 120.71(16) . .
C21 C20 H20A 119.6 . .
C19 C20 H20A 119.6 . .
C20 C21 C22 119.33(16) . .
C20 C21 H21A 120.3 . .
C22 C21 H21A 120.3 . .
C21 C22 C23 120.50(16) . .
C21 C22 H22A 119.8 . .
C23 C22 H22A 119.8 . .
C22 C23 C18 121.19(15) . .
C22 C23 H23A 119.4 . .
C18 C23 H23A 119.4 . .
C25 C24 C29 119.09(13) . .
C25 C24 C7 118.13(12) . .
C29 C24 C7 122.75(13) . .
C26 C25 C24 120.11(14) . .
C26 C25 H25A 119.9 . .
C24 C25 H25A 119.9 . .
C27 C26 C25 120.11(15) . .
C27 C26 H26A 119.9 . .
C25 C26 H26A 119.9 . .
C28 C27 C26 120.03(14) . .
C28 C27 H27A 120.0 . .
C26 C27 H27A 120.0 . .
C27 C28 C29 120.35(15) . .
C27 C28 H28A 119.8 . .
C29 C28 H28A 119.8 . .
C28 C29 C24 120.14(15) . .
C28 C29 H29A 119.9 . .
C24 C29 H29A 119.9 . .
C35 C30 C31 118.08(14) . .
C35 C30 C6 121.52(13) . .
C31 C30 C6 120.38(13) . .
C32 C31 C30 120.48(16) . .
C32 C31 H31A 119.8 . .
C30 C31 H31A 119.8 . .
C33 C32 C31 120.78(16) . .
C33 C32 H32A 119.6 . .
C31 C32 H32A 119.6 . .
C32 C33 C34 119.36(16) . .
C32 C33 H33A 120.3 . .
C34 C33 H33A 120.3 . .
C33 C34 C35 120.09(16) . .
C33 C34 H34A 120.0 . .
C35 C34 H34A 120.0 . .
C34 C35 C30 121.21(14) . .
C34 C35 H35A 119.4 . .
C30 C35 H35A 119.4 . .
C37 C36 C41 119.39(15) . .
C37 C36 C11 119.05(14) . .
C41 C36 C11 121.31(14) . .
C36 C37 C38 120.29(18) . .
C36 C37 H37A 119.9 . .
C38 C37 H37A 119.9 . .
C39 C38 C37 119.76(18) . .
C39 C38 H38A 120.1 . .
C37 C38 H38A 120.1 . .
C38 C39 C40 120.41(17) . .
C38 C39 H39A 119.8 . .
C40 C39 H39A 119.8 . .
C39 C40 C41 120.36(19) . .
C39 C40 H40A 119.8 . .
C41 C40 H40A 119.8 . .
C40 C41 C36 119.79(17) . .
C40 C41 H41A 120.1 . .
C36 C41 H41A 120.1 . .

loop_
_geom_bond_atom_site_label_1
_geom_bond_atom_site_label_2
_geom_bond_distance
_geom_bond_site_symmetry_2
Cl1 C1S 1.593(3) .
Cl1 H1S 0.6369 .
C1S C2S 1.370(3) .
C1S C3S 1.391(3) 3_656
C1S H1S 0.9600 .
C2S C3S 1.356(3) .
C2S H2S 0.9601 .
C3S C1S 1.391(3) 3_656
C3S H3S 0.9600 .
Cl2 C3T 1.389(6) 3_756
Cl2 C4T 1.482(6) .
Cl2 C1T 1.694(4) .
Cl2 H5T 0.9396 .
C1T C1T 1.180(8) 3_756
C1T C2T 1.303(5) 3_756
C1T C2T 1.345(5) .
C1T C3T 1.441(6) 3_756
C1T C4T 1.528(7) .
C2T C1T 1.303(5) 3_756
C2T C4T 1.462(6) .
C2T C3T 1.496(7) .
C2T H2TA 0.9600 .
C2T H2TB 0.9601 .
C3T C5T 1.389(6) 3_756
C3T Cl2 1.389(6) 3_756
C3T C1T 1.441(6) 3_756
C3T H2TB 1.2999 .
C3T H3T 0.9600 .
C4T H2TA 1.2422 .
C4T H4T 0.9600 .
O1 C1 1.2743(16) .
N1 C11 1.3741(18) .
N1 C7 1.3805(18) .
N1 C4 1.4532(17) .
C1 C6 1.449(2) .
C1 C2 1.4533(19) .
C2 C3 1.3900(19) .
C2 C18 1.4820(19) .
C3 C4 1.384(2) .
C3 H3A 0.9500 .
C4 C5 1.388(2) .
C5 C6 1.3792(19) .
C5 H5A 0.9500 .
C6 C30 1.4842(19) .
C7 C8 1.3808(19) .
C7 C24 1.4918(19) .
C8 C9 1.3967(19) .
C8 H8A 0.9500 .
C9 C10 1.393(2) .
C9 C12 1.4827(19) .
C10 C11 1.377(2) .
C10 H10A 0.9500 .
C11 C36 1.486(2) .
C12 C13 1.370(2) .
C12 C17 1.383(2) .
C13 C14 1.388(2) .
C13 H13A 0.9500 .
C14 C15 1.365(3) .
C14 H14A 0.9500 .
C15 C16 1.355(3) .
C15 H15A 0.9500 .
C16 C17 1.382(2) .
C16 H16A 0.9500 .
C17 H17A 0.9500 .
C18 C23 1.397(2) .
C18 C19 1.399(2) .
C19 C20 1.392(2) .
C19 H19A 0.9500 .
C20 C21 1.377(3) .
C20 H20A 0.9500 .
C21 C22 1.379(3) .
C21 H21A 0.9500 .
C22 C23 1.385(2) .
C22 H22A 0.9500 .
C23 H23A 0.9500 .
C24 C25 1.392(2) .
C24 C29 1.397(2) .
C25 C26 1.390(2) .
C25 H25A 0.9500 .
C26 C27 1.381(2) .
C26 H26A 0.9500 .
C27 C28 1.379(3) .
C27 H27A 0.9500 .
C28 C29 1.383(2) .
C28 H28A 0.9500 .
C29 H29A 0.9500 .
C30 C35 1.391(2) .
C30 C31 1.396(2) .
C31 C32 1.388(2) .
C31 H31A 0.9500 .
C32 C33 1.380(3) .
C32 H32A 0.9500 .
C33 C34 1.383(3) .
C33 H33A 0.9500 .
C34 C35 1.388(2) .
C34 H34A 0.9500 .
C35 H35A 0.9500 .
C36 C37 1.390(2) .
C36 C41 1.394(2) .
C37 C38 1.393(2) .
C37 H37A 0.9500 .
C38 C39 1.375(3) .
C38 H38A 0.9500 .
C39 C40 1.380(3) .
C39 H39A 0.9500 .
C40 C41 1.386(2) .
C40 H40A 0.9500 .
C41 H41A 0.9500 .

loop_
_geom_torsion_atom_site_label_1
_geom_torsion_atom_site_label_2
_geom_torsion_atom_site_label_3
_geom_torsion_atom_site_label_4
_geom_torsion
_geom_torsion_site_symmetry_1
_geom_torsion_site_symmetry_4
C3S C1S C2S C3S -0.8(4) 3_656 .
Cl1 C1S C2S C3S 175.99(18) . .
C1S C2S C3S C1S 0.8(4) . 3_656
C3T Cl2 C1T C2T 2.3(3) 3_756 3_756
C4T Cl2 C1T C2T 177.4(4) . 3_756
C3T Cl2 C1T C2T -176.9(4) 3_756 .
C4T Cl2 C1T C2T -1.8(3) . .
C4T Cl2 C1T C3T 175.1(4) . 3_756
C3T Cl2 C1T C4T -175.1(4) 3_756 .
C2T C1T C2T C1T 0.001(0) 3_756 3_756
C3T C1T C2T C1T 168.4(19) 3_756 3_756
C4T C1T C2T C1T 177.5(5) . 3_756
Cl2 C1T C2T C1T 179.1(6) . 3_756
C1T C1T C2T C4T -177.5(5) 3_756 .
C2T C1T C2T C4T -177.5(5) 3_756 .
C3T C1T C2T C4T -9.1(16) 3_756 .
Cl2 C1T C2T C4T 1.7(3) . .
C1T C1T C2T C3T 2.8(5) 3_756 .
C2T C1T C2T C3T 2.8(5) 3_756 .
C3T C1T C2T C3T 171.2(14) 3_756 .
C4T C1T C2T C3T -179.8(3) . .
Cl2 C1T C2T C3T -178.1(3) . .
C1T C2T C3T C5T -2.7(4) 3_756 3_756
C1T C2T C3T C5T -5.2(5) . 3_756
C1T C2T C3T Cl2 -2.7(4) 3_756 3_756
C1T C2T C3T Cl2 -5.2(5) . 3_756
C1T C2T C3T C1T -2.5(4) . 3_756
C1T C2T C4T Cl2 -4.3(5) 3_756 .
C1T C2T C4T Cl2 -2.0(3) . .
C1T C2T C4T C1T -2.3(4) 3_756 .
C3T Cl2 C4T C2T 6.1(5) 3_756 .
C1T Cl2 C4T C2T 1.8(3) . .
C3T Cl2 C4T C1T 4.3(3) 3_756 .
C1T C1T C4T C2T 2.6(5) 3_756 .
C3T C1T C4T C2T 177.9(4) 3_756 .
Cl2 C1T C4T C2T -178.1(3) . .
C1T C1T C4T Cl2 -179.2(6) 3_756 .
C2T C1T C4T Cl2 178.1(3) . .
C3T C1T C4T Cl2 -4.0(3) 3_756 .
O1 C1 C2 C3 -178.84(13) . .
C6 C1 C2 C3 2.44(19) . .
O1 C1 C2 C18 0.6(2) . .
C6 C1 C2 C18 -178.08(12) . .
C1 C2 C3 C4 0.3(2) . .
C18 C2 C3 C4 -179.15(12) . .
C2 C3 C4 C5 -2.6(2) . .
C2 C3 C4 N1 172.66(12) . .
C11 N1 C4 C3 125.64(14) . .
C7 N1 C4 C3 -57.35(18) . .
C11 N1 C4 C5 -59.04(18) . .
C7 N1 C4 C5 117.96(14) . .
C3 C4 C5 C6 1.9(2) . .
N1 C4 C5 C6 -173.45(12) . .
C4 C5 C6 C1 1.1(2) . .
C4 C5 C6 C30 -178.48(13) . .
O1 C1 C6 C5 178.08(13) . .
C2 C1 C6 C5 -3.2(2) . .
O1 C1 C6 C30 -2.3(2) . .
C2 C1 C6 C30 176.41(12) . .
C11 N1 C7 C8 -2.1(2) . .
C4 N1 C7 C8 -179.06(13) . .
C11 N1 C7 C24 176.17(13) . .
C4 N1 C7 C24 -0.81(19) . .
N1 C7 C8 C9 5.8(2) . .
C24 C7 C8 C9 -172.44(13) . .
C7 C8 C9 C10 -4.5(2) . .
C7 C8 C9 C12 172.97(13) . .
C8 C9 C10 C11 -0.5(2) . .
C12 C9 C10 C11 -177.95(13) . .
C7 N1 C11 C10 -2.7(2) . .
C4 N1 C11 C10 174.27(13) . .
C7 N1 C11 C36 175.17(13) . .
C4 N1 C11 C36 -7.8(2) . .
C9 C10 C11 N1 4.1(2) . .
C9 C10 C11 C36 -173.89(14) . .
C10 C9 C12 C13 -170.95(17) . .
C8 C9 C12 C13 11.7(2) . .
C10 C9 C12 C17 10.9(2) . .
C8 C9 C12 C17 -166.48(17) . .
C17 C12 C13 C14 3.3(3) . .
C9 C12 C13 C14 -175.0(2) . .
C12 C13 C14 C15 -1.4(4) . .
C13 C14 C15 C16 -1.2(4) . .
C14 C15 C16 C17 1.8(3) . .
C15 C16 C17 C12 0.1(4) . .
C13 C12 C17 C16 -2.6(3) . .
C9 C12 C17 C16 175.62(19) . .
C3 C2 C18 C23 -141.35(14) . .
C1 C2 C18 C23 39.16(19) . .
C3 C2 C18 C19 36.78(19) . .
C1 C2 C18 C19 -142.71(14) . .
C23 C18 C19 C20 1.1(2) . .
C2 C18 C19 C20 -177.06(14) . .
C18 C19 C20 C21 -1.0(2) . .
C19 C20 C21 C22 0.3(3) . .
C20 C21 C22 C23 0.4(3) . .
C21 C22 C23 C18 -0.2(3) . .
C19 C18 C23 C22 -0.5(2) . .
C2 C18 C23 C22 177.68(14) . .
N1 C7 C24 C25 135.81(14) . .
C8 C7 C24 C25 -45.95(19) . .
N1 C7 C24 C29 -46.0(2) . .
C8 C7 C24 C29 132.22(15) . .
C29 C24 C25 C26 4.6(2) . .
C7 C24 C25 C26 -177.14(14) . .
C24 C25 C26 C27 -2.1(2) . .
C25 C26 C27 C28 -1.6(3) . .
C26 C27 C28 C29 2.6(3) . .
C27 C28 C29 C24 0.0(2) . .
C25 C24 C29 C28 -3.6(2) . .
C7 C24 C29 C28 178.25(14) . .
C5 C6 C30 C35 -125.08(15) . .
C1 C6 C30 C35 55.31(19) . .
C5 C6 C30 C31 53.0(2) . .
C1 C6 C30 C31 -126.58(15) . .
C35 C30 C31 C32 0.2(2) . .
C6 C30 C31 C32 -177.95(15) . .
C30 C31 C32 C33 0.3(3) . .
C31 C32 C33 C34 -0.4(3) . .
C32 C33 C34 C35 -0.1(3) . .
C33 C34 C35 C30 0.6(2) . .
C31 C30 C35 C34 -0.7(2) . .
C6 C30 C35 C34 177.47(14) . .
N1 C11 C36 C37 132.35(15) . .
C10 C11 C36 C37 -49.7(2) . .
N1 C11 C36 C41 -53.4(2) . .
C10 C11 C36 C41 124.46(16) . .
C41 C36 C37 C38 1.0(2) . .
C11 C36 C37 C38 175.27(14) . .
C36 C37 C38 C39 -0.4(3) . .
C37 C38 C39 C40 -0.3(3) . .
C38 C39 C40 C41 0.4(3) . .
C39 C40 C41 C36 0.2(3) . .
C37 C36 C41 C40 -0.9(2) . .
C11 C36 C41 C40 -175.05(14) . .
